data_1560520
loop_
_publ_author_name
'Wang, Jun'
'Bai, Chao'
'Hu, Huai-Ming'
'Yuan, Fei'
'Xue, Gang-Lin'

_publ_section_title
;
 A family of entangled coordination polymers constructed from a flexible
 V-shaped long bicarboxylic acid and auxiliary N-donor ligands:
 Luminescent sensing
;
_journal_name_full 'Journal of Solid State Chemistry'
_journal_page_first 87
_journal_page_last 97
_journal_paper_doi 10.1016/j.jssc.2017.02.015
_journal_volume 249
_journal_year 2017
_chemical_formula_sum 'C34 H26 N2 O7 Zn'
_chemical_formula_weight 639.94
_space_group_IT_number 2
_space_group_name_Hall '-P 1'
_space_group_name_H-M_alt 'P -1'
_symmetry_cell_setting triclinic
_symmetry_space_group_name_H-M 'P -1'
_atom_sites_solution_hydrogens geom
_atom_sites_solution_primary direct
_atom_sites_solution_secondary difmap
_cell_angle_alpha 79.092(2)
_cell_angle_beta 81.104(2)
_cell_angle_gamma 75.777(2)
_cell_formula_units_Z 2
_cell_length_a 8.6462(11)
_cell_length_b 10.8124(14)
_cell_length_c 16.269(2)
_cell_measurement_temperature 296(2)
_cell_volume 1438.3(3)
_computing_cell_refinement 'Bruker SAINT'
_computing_data_collection 'Bruker APEX2'
_computing_data_reduction 'Bruker SAINT'
_computing_molecular_graphics 'Bruker SHELXTL'
_computing_publication_material 'Bruker SHELXTL'
_computing_structure_refinement 'SHELXL-97 (Sheldrick, 2008)'
_computing_structure_solution 'SHELXS-97 (Sheldrick, 2008)'
_diffrn_ambient_temperature 296(2)
_diffrn_measured_fraction_theta_full 0.987
_diffrn_measured_fraction_theta_max 0.987
_diffrn_measurement_device_type 'Bruker APEX-II CCD'
_diffrn_measurement_method '\f and \w scans'
_diffrn_radiation_monochromator graphite
_diffrn_radiation_source 'fine-focus sealed tube'
_diffrn_radiation_type MoK\a
_diffrn_radiation_wavelength 0.71073
_diffrn_reflns_av_R_equivalents 0.0251
_diffrn_reflns_av_sigmaI/netI 0.0555
_diffrn_reflns_limit_h_max 10
_diffrn_reflns_limit_h_min -7
_diffrn_reflns_limit_k_max 11
_diffrn_reflns_limit_k_min -12
_diffrn_reflns_limit_l_max 19
_diffrn_reflns_limit_l_min -17
_diffrn_reflns_number 7208
_diffrn_reflns_theta_full 25.05
_diffrn_reflns_theta_max 25.05
_diffrn_reflns_theta_min 2.17
_exptl_absorpt_coefficient_mu 0.909
_exptl_absorpt_correction_T_max 0.865
_exptl_absorpt_correction_T_min 0.834
_exptl_absorpt_correction_type multi-scan
_exptl_absorpt_process_details sadabs
_exptl_crystal_colour colorless
_exptl_crystal_density_diffrn 1.478
_exptl_crystal_density_method 'not measured'
_exptl_crystal_description block
_exptl_crystal_F_000 660
_exptl_crystal_size_max 0.20
_exptl_crystal_size_mid 0.18
_exptl_crystal_size_min 0.16
_refine_diff_density_max 0.298
_refine_diff_density_min -0.412
_refine_diff_density_rms 0.059
_refine_ls_extinction_method none
_refine_ls_goodness_of_fit_ref 1.035
_refine_ls_hydrogen_treatment mixed
_refine_ls_matrix_type full
_refine_ls_number_parameters 403
_refine_ls_number_reflns 5037
_refine_ls_number_restraints 2
_refine_ls_restrained_S_all 1.035
_refine_ls_R_factor_all 0.0596
_refine_ls_R_factor_gt 0.0446
_refine_ls_shift/su_max 0.001
_refine_ls_shift/su_mean 0.000
_refine_ls_structure_factor_coef Fsqd
_refine_ls_weighting_details 'calc w=1/[\s^2^(Fo^2^)+(0.0577P)^2^+0.1040P] where P=(Fo^2^+2Fc^2^)/3'
_refine_ls_weighting_scheme calc
_refine_ls_wR_factor_gt 0.1085
_refine_ls_wR_factor_ref 0.1168
_reflns_number_gt 3966
_reflns_number_total 5037
_reflns_threshold_expression >2sigma(I)
_cod_data_source_file mmc6.cif
_cod_data_source_block 3
_cod_depositor_comments
;
The following automatic conversions were performed:

data item '_symmetry_cell_setting' value 'Triclinic' was changed to
'triclinic' in accordance with the built-in table derived from the
CIF Core dictionary named 'cif_core.dic' version 2.4.5 last updated
on 2014-11-21.

Automatic conversion script
Id: cif_fix_values 8369 2020-08-20 11:38:08Z andrius 

2022-11-07
Z value and formula fixed to values more according to usual
chemical conventions.                 miguel
;
_cod_original_formula_sum 'C68 H52 N4 O14 Zn2'
_cod_original_formula_weight 1279.88
_cod_original_formula_units_Z 1
_cod_original_sg_symbol_H-M P-1
_cod_database_code 1560520

loop_
_symmetry_equiv_pos_as_xyz
'x, y, z'
'-x, -y, -z'

loop_
_atom_site_label
_atom_site_type_symbol
_atom_site_fract_x
_atom_site_fract_y
_atom_site_fract_z
_atom_site_U_iso_or_equiv
_atom_site_adp_type
_atom_site_occupancy
_atom_site_symmetry_multiplicity
_atom_site_calc_flag
_atom_site_refinement_flags
_atom_site_disorder_assembly
_atom_site_disorder_group
Zn1 Zn 1.16754(4) 0.30598(4) 0.38305(2) 0.03710(15) Uani 1 1 d . . .
N1 N 1.3355(3) 0.2996(3) 0.47312(16) 0.0374(6) Uani 1 1 d . . .
N2 N 1.3550(3) 0.1503(2) 0.35620(16) 0.0363(6) Uani 1 1 d . . .
O1 O 1.0286(3) 0.2683(2) 0.30108(14) 0.0483(6) Uani 1 1 d . . .
O2 O 0.8018(3) 0.3691(3) 0.36602(16) 0.0606(7) Uani 1 1 d . . .
O3 O 0.5250(3) 0.2581(2) 0.05731(14) 0.0496(6) Uani 1 1 d . . .
O4 O 0.1944(3) 0.0298(2) 0.11878(15) 0.0515(6) Uani 1 1 d . . .
O5 O 0.2248(3) -0.5427(2) 0.30581(14) 0.0470(6) Uani 1 1 d . . .
O6 O 0.0651(3) -0.4369(2) 0.40041(14) 0.0478(6) Uani 1 1 d . . .
C1 C 1.3234(4) 0.3740(3) 0.5310(2) 0.0473(9) Uani 1 1 d . . .
H1 H 1.2285 0.4353 0.5396 0.057 Uiso 1 1 calc R . .
C2 C 1.4460(4) 0.3645(4) 0.5792(2) 0.0550(10) Uani 1 1 d . . .
H2 H 1.4332 0.4184 0.6191 0.066 Uiso 1 1 calc R . .
C3 C 1.5862(4) 0.2743(4) 0.5671(2) 0.0544(10) Uani 1 1 d . . .
H3 H 1.6702 0.2675 0.5984 0.065 Uiso 1 1 calc R . .
C4 C 1.6026(4) 0.1927(3) 0.5078(2) 0.0419(8) Uani 1 1 d . . .
C5 C 1.7431(4) 0.0939(3) 0.4918(2) 0.0502(9) Uani 1 1 d . . .
H5 H 1.8293 0.0809 0.5227 0.060 Uiso 1 1 calc R . .
C6 C 1.7521(4) 0.0201(4) 0.4332(2) 0.0514(9) Uani 1 1 d . . .
H6 H 1.8446 -0.0434 0.4244 0.062 Uiso 1 1 calc R . .
C7 C 1.6247(4) 0.0359(3) 0.3842(2) 0.0419(8) Uani 1 1 d . . .
C8 C 1.6279(4) -0.0370(4) 0.3213(2) 0.0544(10) Uani 1 1 d . . .
H8 H 1.7189 -0.1000 0.3087 0.065 Uiso 1 1 calc R . .
C9 C 1.4979(5) -0.0161(4) 0.2784(2) 0.0562(10) Uani 1 1 d . . .
H9 H 1.4996 -0.0645 0.2366 0.067 Uiso 1 1 calc R . .
C10 C 1.3637(4) 0.0777(3) 0.2976(2) 0.0445(8) Uani 1 1 d . . .
H10 H 1.2754 0.0907 0.2683 0.053 Uiso 1 1 calc R . .
C11 C 1.4833(4) 0.1301(3) 0.39915(19) 0.0344(7) Uani 1 1 d . . .
C12 C 1.4737(4) 0.2102(3) 0.46154(19) 0.0360(7) Uani 1 1 d . . .
C13 C 0.8795(4) 0.3154(3) 0.3066(2) 0.0405(8) Uani 1 1 d . . .
C14 C 0.7883(4) 0.3036(3) 0.2377(2) 0.0352(7) Uani 1 1 d . . .
C15 C 0.8618(4) 0.2535(3) 0.1657(2) 0.0406(8) Uani 1 1 d . . .
H15 H 0.9732 0.2279 0.1577 0.049 Uiso 1 1 calc R . .
C16 C 0.7732(4) 0.2407(3) 0.1057(2) 0.0447(8) Uani 1 1 d . . .
H16 H 0.8247 0.2076 0.0574 0.054 Uiso 1 1 calc R . .
C17 C 0.6063(4) 0.2773(3) 0.1174(2) 0.0384(8) Uani 1 1 d . . .
C18 C 0.5318(4) 0.3305(3) 0.1883(2) 0.0396(8) Uani 1 1 d . . .
H18 H 0.4206 0.3577 0.1961 0.048 Uiso 1 1 calc R . .
C19 C 0.6226(4) 0.3431(3) 0.2470(2) 0.0374(7) Uani 1 1 d . . .
H19 H 0.5714 0.3791 0.2943 0.045 Uiso 1 1 calc R . .
C20 C 0.3533(4) 0.2951(4) 0.0699(2) 0.0530(10) Uani 1 1 d . . .
H20A H 0.3199 0.3853 0.0769 0.064 Uiso 1 1 calc R . .
H20B H 0.3133 0.2438 0.1206 0.064 Uiso 1 1 calc R . .
C21 C 0.2857(4) 0.2751(3) -0.0036(2) 0.0460(9) Uani 1 1 d . . .
C22 C 0.2375(6) 0.3807(4) -0.0648(3) 0.0747(14) Uani 1 1 d . . .
H22 H 0.2509 0.4615 -0.0593 0.090 Uiso 1 1 calc R . .
C23 C 0.1707(7) 0.3681(5) -0.1328(3) 0.0985(19) Uani 1 1 d . . .
H23 H 0.1404 0.4397 -0.1734 0.118 Uiso 1 1 calc R . .
C24 C 0.1488(6) 0.2520(5) -0.1412(3) 0.0903(16) Uani 1 1 d . . .
H24 H 0.1017 0.2440 -0.1870 0.108 Uiso 1 1 calc R . .
C25 C 0.1958(5) 0.1459(4) -0.0822(3) 0.0624(11) Uani 1 1 d . . .
H25 H 0.1817 0.0660 -0.0889 0.075 Uiso 1 1 calc R . .
C26 C 0.2632(4) 0.1555(3) -0.0135(2) 0.0421(8) Uani 1 1 d . . .
C27 C 0.3140(4) 0.0352(3) 0.0482(2) 0.0521(10) Uani 1 1 d . . .
H27A H 0.3292 -0.0402 0.0212 0.063 Uiso 1 1 calc R . .
H27B H 0.4152 0.0352 0.0668 0.063 Uiso 1 1 calc R . .
C28 C 0.1976(4) -0.0867(3) 0.1697(2) 0.0380(8) Uani 1 1 d . . .
C29 C 0.0885(4) -0.0855(3) 0.24180(19) 0.0375(7) Uani 1 1 d . . .
H29 H 0.0219 -0.0081 0.2542 0.045 Uiso 1 1 calc R . .
C30 C 0.0794(3) -0.1985(3) 0.29448(19) 0.0343(7) Uani 1 1 d . . .
H30 H 0.0068 -0.1964 0.3430 0.041 Uiso 1 1 calc R . .
C31 C 0.1746(3) -0.3157(3) 0.27785(18) 0.0324(7) Uani 1 1 d . . .
C32 C 0.2840(4) -0.3151(3) 0.2068(2) 0.0461(9) Uani 1 1 d . . .
H32 H 0.3502 -0.3927 0.1945 0.055 Uiso 1 1 calc R . .
C33 C 0.2978(4) -0.2018(3) 0.1532(2) 0.0493(9) Uani 1 1 d . . .
H33 H 0.3743 -0.2033 0.1063 0.059 Uiso 1 1 calc R . .
C34 C 0.1534(4) -0.4384(3) 0.33269(19) 0.0338(7) Uani 1 1 d . . .
O7 O 0.9946(3) 0.2844(2) 0.47996(14) 0.0422(6) Uani 1 1 d D . .
H7A H 0.923(3) 0.300(3) 0.4462(18) 0.051 Uiso 1 1 d D . .
H7B H 0.981(4) 0.333(3) 0.5161(18) 0.051 Uiso 1 1 d D . .

loop_
_atom_site_aniso_label
_atom_site_aniso_U_11
_atom_site_aniso_U_22
_atom_site_aniso_U_33
_atom_site_aniso_U_23
_atom_site_aniso_U_13
_atom_site_aniso_U_12
Zn1 0.0341(2) 0.0357(2) 0.0397(2) -0.00436(16) -0.00721(16) -0.00386(16)
N1 0.0364(15) 0.0366(15) 0.0405(15) -0.0093(12) -0.0082(12) -0.0057(12)
N2 0.0341(14) 0.0341(15) 0.0402(15) -0.0054(12) -0.0086(12) -0.0044(12)
O1 0.0312(12) 0.0622(16) 0.0513(15) -0.0138(12) -0.0116(11) -0.0023(11)
O2 0.0435(14) 0.081(2) 0.0601(16) -0.0364(15) -0.0186(13) 0.0089(13)
O3 0.0407(13) 0.0684(17) 0.0460(14) -0.0254(12) -0.0102(11) -0.0084(12)
O4 0.0523(15) 0.0316(13) 0.0548(15) 0.0038(11) 0.0127(12) 0.0005(11)
O5 0.0557(15) 0.0318(13) 0.0465(14) -0.0048(11) 0.0023(11) -0.0027(11)
O6 0.0572(15) 0.0443(14) 0.0375(13) -0.0052(11) 0.0080(12) -0.0120(11)
C1 0.045(2) 0.046(2) 0.051(2) -0.0146(17) -0.0071(17) -0.0036(16)
C2 0.058(2) 0.055(2) 0.061(2) -0.0249(19) -0.017(2) -0.0100(19)
C3 0.049(2) 0.061(3) 0.061(2) -0.019(2) -0.0203(19) -0.0098(19)
C4 0.0363(18) 0.0402(19) 0.051(2) -0.0047(16) -0.0121(16) -0.0090(15)
C5 0.0374(19) 0.047(2) 0.068(3) -0.0052(19) -0.0195(18) -0.0063(16)
C6 0.0372(19) 0.046(2) 0.069(3) -0.0119(19) -0.0091(18) -0.0012(16)
C7 0.0371(18) 0.0354(18) 0.051(2) -0.0069(16) -0.0058(16) -0.0041(15)
C8 0.045(2) 0.049(2) 0.067(3) -0.0232(19) -0.0048(19) 0.0045(17)
C9 0.064(3) 0.053(2) 0.055(2) -0.0275(19) -0.005(2) -0.005(2)
C10 0.047(2) 0.044(2) 0.046(2) -0.0094(17) -0.0126(17) -0.0085(17)
C11 0.0333(17) 0.0334(17) 0.0357(17) -0.0029(14) -0.0062(14) -0.0065(14)
C12 0.0323(17) 0.0349(18) 0.0394(18) -0.0013(14) -0.0066(14) -0.0065(14)
C13 0.045(2) 0.0330(18) 0.043(2) -0.0025(15) -0.0122(16) -0.0063(15)
C14 0.0332(17) 0.0273(16) 0.0442(19) -0.0031(14) -0.0112(15) -0.0029(13)
C15 0.0300(17) 0.0401(19) 0.050(2) -0.0111(16) -0.0041(15) -0.0018(14)
C16 0.0421(19) 0.046(2) 0.046(2) -0.0197(16) -0.0008(16) -0.0036(16)
C17 0.0392(18) 0.0378(19) 0.0406(19) -0.0108(15) -0.0056(15) -0.0090(15)
C18 0.0307(17) 0.045(2) 0.0446(19) -0.0118(16) -0.0067(15) -0.0066(15)
C19 0.0392(18) 0.0384(18) 0.0343(18) -0.0128(14) -0.0024(15) -0.0038(14)
C20 0.047(2) 0.066(3) 0.051(2) -0.0173(19) -0.0119(18) -0.0110(19)
C21 0.048(2) 0.048(2) 0.046(2) -0.0007(17) -0.0148(17) -0.0173(17)
C22 0.113(4) 0.039(2) 0.083(3) 0.010(2) -0.042(3) -0.033(2)
C23 0.151(5) 0.066(3) 0.087(4) 0.031(3) -0.076(4) -0.035(3)
C24 0.117(4) 0.096(4) 0.075(3) -0.002(3) -0.061(3) -0.034(3)
C25 0.079(3) 0.054(2) 0.067(3) -0.009(2) -0.027(2) -0.029(2)
C26 0.045(2) 0.041(2) 0.0401(19) -0.0014(15) -0.0058(16) -0.0122(16)
C27 0.053(2) 0.039(2) 0.053(2) 0.0018(17) 0.0082(18) -0.0028(17)
C28 0.0388(18) 0.0310(17) 0.0427(19) -0.0043(14) -0.0041(15) -0.0065(14)
C29 0.0362(18) 0.0321(18) 0.0406(18) -0.0107(15) -0.0021(15) 0.0016(14)
C30 0.0285(16) 0.0401(19) 0.0322(17) -0.0091(14) -0.0017(13) -0.0022(14)
C31 0.0325(16) 0.0331(17) 0.0327(17) -0.0057(13) -0.0086(14) -0.0059(13)
C32 0.048(2) 0.0342(19) 0.047(2) -0.0091(16) 0.0090(17) 0.0011(15)
C33 0.053(2) 0.0347(19) 0.048(2) -0.0053(16) 0.0155(17) -0.0008(16)
C34 0.0325(17) 0.0362(18) 0.0343(18) -0.0042(14) -0.0099(15) -0.0081(14)
O7 0.0425(14) 0.0482(15) 0.0380(14) -0.0096(11) -0.0078(11) -0.0102(12)

loop_
_atom_type_symbol
_atom_type_description
_atom_type_scat_dispersion_real
_atom_type_scat_dispersion_imag
_atom_type_scat_source
C C 0.0033 0.0016 'International Tables Vol C Tables 4.2.6.8 and 6.1.1.4'
H H 0.0000 0.0000 'International Tables Vol C Tables 4.2.6.8 and 6.1.1.4'
N N 0.0061 0.0033 'International Tables Vol C Tables 4.2.6.8 and 6.1.1.4'
O O 0.0106 0.0060 'International Tables Vol C Tables 4.2.6.8 and 6.1.1.4'
Zn Zn 0.2839 1.4301 'International Tables Vol C Tables 4.2.6.8 and 6.1.1.4'

loop_
_geom_angle_atom_site_label_1
_geom_angle_atom_site_label_2
_geom_angle_atom_site_label_3
_geom_angle
_geom_angle_site_symmetry_1
_geom_angle_site_symmetry_3
O5 Zn1 O7 133.92(10) 1_665 .
O5 Zn1 O1 94.21(10) 1_665 .
O7 Zn1 O1 90.55(9) . .
O5 Zn1 N2 104.52(9) 1_665 .
O7 Zn1 N2 121.13(10) . .
O1 Zn1 N2 91.82(9) . .
O5 Zn1 N1 94.74(10) 1_665 .
O7 Zn1 N1 89.66(9) . .
O1 Zn1 N1 167.35(10) . .
N2 Zn1 N1 77.29(10) . .
C1 N1 C12 118.0(3) . .
C1 N1 Zn1 129.6(2) . .
C12 N1 Zn1 112.2(2) . .
C10 N2 C11 118.2(3) . .
C10 N2 Zn1 126.2(2) . .
C11 N2 Zn1 115.4(2) . .
C13 O1 Zn1 120.1(2) . .
C17 O3 C20 117.1(3) . .
C28 O4 C27 117.7(2) . .
C34 O5 Zn1 111.0(2) . 1_445
N1 C1 C2 122.9(3) . .
N1 C1 H1 118.5 . .
C2 C1 H1 118.5 . .
C3 C2 C1 119.0(3) . .
C3 C2 H2 120.5 . .
C1 C2 H2 120.5 . .
C2 C3 C4 119.8(3) . .
C2 C3 H3 120.1 . .
C4 C3 H3 120.1 . .
C3 C4 C12 117.2(3) . .
C3 C4 C5 124.0(3) . .
C12 C4 C5 118.8(3) . .
C6 C5 C4 121.0(3) . .
C6 C5 H5 119.5 . .
C4 C5 H5 119.5 . .
C5 C6 C7 121.9(3) . .
C5 C6 H6 119.0 . .
C7 C6 H6 119.0 . .
C8 C7 C11 116.6(3) . .
C8 C7 C6 124.5(3) . .
C11 C7 C6 118.9(3) . .
C9 C8 C7 120.2(3) . .
C9 C8 H8 119.9 . .
C7 C8 H8 119.9 . .
C8 C9 C10 119.3(3) . .
C8 C9 H9 120.4 . .
C10 C9 H9 120.4 . .
N2 C10 C9 122.9(3) . .
N2 C10 H10 118.5 . .
C9 C10 H10 118.5 . .
N2 C11 C7 122.8(3) . .
N2 C11 C12 117.8(3) . .
C7 C11 C12 119.4(3) . .
N1 C12 C4 123.0(3) . .
N1 C12 C11 117.0(3) . .
C4 C12 C11 120.0(3) . .
O2 C13 O1 124.3(3) . .
O2 C13 C14 117.5(3) . .
O1 C13 C14 118.2(3) . .
C15 C14 C19 118.0(3) . .
C15 C14 C13 123.2(3) . .
C19 C14 C13 118.8(3) . .
C16 C15 C14 121.2(3) . .
C16 C15 H15 119.4 . .
C14 C15 H15 119.4 . .
C15 C16 C17 120.0(3) . .
C15 C16 H16 120.0 . .
C17 C16 H16 120.0 . .
O3 C17 C18 123.5(3) . .
O3 C17 C16 117.3(3) . .
C18 C17 C16 119.2(3) . .
C19 C18 C17 119.8(3) . .
C19 C18 H18 120.1 . .
C17 C18 H18 120.1 . .
C18 C19 C14 121.8(3) . .
C18 C19 H19 119.1 . .
C14 C19 H19 119.1 . .
O3 C20 C21 109.7(3) . .
O3 C20 H20A 109.7 . .
C21 C20 H20A 109.7 . .
O3 C20 H20B 109.7 . .
C21 C20 H20B 109.7 . .
H20A C20 H20B 108.2 . .
C22 C21 C26 117.9(3) . .
C22 C21 C20 118.8(3) . .
C26 C21 C20 123.2(3) . .
C23 C22 C21 121.2(4) . .
C23 C22 H22 119.4 . .
C21 C22 H22 119.4 . .
C24 C23 C22 120.2(4) . .
C24 C23 H23 119.9 . .
C22 C23 H23 119.9 . .
C23 C24 C25 120.0(4) . .
C23 C24 H24 120.0 . .
C25 C24 H24 120.0 . .
C26 C25 C24 121.1(4) . .
C26 C25 H25 119.4 . .
C24 C25 H25 119.4 . .
C25 C26 C21 119.6(3) . .
C25 C26 C27 118.4(3) . .
C21 C26 C27 122.0(3) . .
O4 C27 C26 109.8(3) . .
O4 C27 H27A 109.7 . .
C26 C27 H27A 109.7 . .
O4 C27 H27B 109.7 . .
C26 C27 H27B 109.7 . .
H27A C27 H27B 108.2 . .
O4 C28 C33 124.7(3) . .
O4 C28 C29 115.9(3) . .
C33 C28 C29 119.4(3) . .
C30 C29 C28 119.7(3) . .
C30 C29 H29 120.1 . .
C28 C29 H29 120.1 . .
C29 C30 C31 122.0(3) . .
C29 C30 H30 119.0 . .
C31 C30 H30 119.0 . .
C32 C31 C30 117.6(3) . .
C32 C31 C34 121.5(3) . .
C30 C31 C34 120.9(3) . .
C31 C32 C33 121.6(3) . .
C31 C32 H32 119.2 . .
C33 C32 H32 119.2 . .
C28 C33 C32 119.7(3) . .
C28 C33 H33 120.2 . .
C32 C33 H33 120.2 . .
O6 C34 O5 122.2(3) . .
O6 C34 C31 120.6(3) . .
O5 C34 C31 117.1(3) . .
Zn1 O7 H7A 91(2) . .
Zn1 O7 H7B 117(2) . .
H7A O7 H7B 117(3) . .

loop_
_geom_bond_atom_site_label_1
_geom_bond_atom_site_label_2
_geom_bond_distance
_geom_bond_site_symmetry_2
Zn1 O5 1.982(2) 1_665
Zn1 O7 2.020(2) .
Zn1 O1 2.081(2) .
Zn1 N2 2.090(3) .
Zn1 N1 2.198(2) .
N1 C1 1.326(4) .
N1 C12 1.352(4) .
N2 C10 1.327(4) .
N2 C11 1.353(4) .
O1 C13 1.260(4) .
O2 C13 1.243(4) .
O3 C17 1.362(4) .
O3 C20 1.432(4) .
O4 C28 1.367(4) .
O4 C27 1.424(4) .
O5 C34 1.267(4) .
O5 Zn1 1.982(2) 1_445
O6 C34 1.240(3) .
C1 C2 1.387(4) .
C1 H1 0.9300 .
C2 C3 1.369(5) .
C2 H2 0.9300 .
C3 C4 1.396(5) .
C3 H3 0.9300 .
C4 C12 1.396(4) .
C4 C5 1.434(5) .
C5 C6 1.336(5) .
C5 H5 0.9300 .
C6 C7 1.417(4) .
C6 H6 0.9300 .
C7 C8 1.398(5) .
C7 C11 1.407(4) .
C8 C9 1.364(5) .
C8 H8 0.9300 .
C9 C10 1.379(5) .
C9 H9 0.9300 .
C10 H10 0.9300 .
C11 C12 1.435(4) .
C13 C14 1.507(4) .
C14 C15 1.382(4) .
C14 C19 1.383(4) .
C15 C16 1.377(4) .
C15 H15 0.9300 .
C16 C17 1.392(4) .
C16 H16 0.9300 .
C17 C18 1.384(4) .
C18 C19 1.371(4) .
C18 H18 0.9300 .
C19 H19 0.9300 .
C20 C21 1.481(5) .
C20 H20A 0.9700 .
C20 H20B 0.9700 .
C21 C22 1.390(5) .
C21 C26 1.396(5) .
C22 C23 1.368(6) .
C22 H22 0.9300 .
C23 C24 1.349(7) .
C23 H23 0.9300 .
C24 C25 1.371(6) .
C24 H24 0.9300 .
C25 C26 1.369(5) .
C25 H25 0.9300 .
C26 C27 1.501(4) .
C27 H27A 0.9700 .
C27 H27B 0.9700 .
C28 C33 1.376(4) .
C28 C29 1.387(4) .
C29 C30 1.365(4) .
C29 H29 0.9300 .
C30 C31 1.380(4) .
C30 H30 0.9300 .
C31 C32 1.376(4) .
C31 C34 1.486(4) .
C32 C33 1.382(5) .
C32 H32 0.9300 .
C33 H33 0.9300 .
O7 H7A 0.854(18) .
O7 H7B 0.836(18) .

loop_
_geom_hbond_atom_site_label_D
_geom_hbond_atom_site_label_H
_geom_hbond_atom_site_label_A
_geom_hbond_distance_DH
_geom_hbond_distance_HA
_geom_hbond_distance_DA
_geom_hbond_angle_DHA
_geom_hbond_site_symmetry_A
O7 H7A O2 0.854(18) 1.74(2) 2.572(3) 164(3) .
O7 H7B O6 0.836(18) 1.860(19) 2.694(3) 175(3) 2_656

loop_
_geom_torsion_atom_site_label_1
_geom_torsion_atom_site_label_2
_geom_torsion_atom_site_label_3
_geom_torsion_atom_site_label_4
_geom_torsion
_geom_torsion_site_symmetry_1
_geom_torsion_site_symmetry_2
_geom_torsion_site_symmetry_3
_geom_torsion_site_symmetry_4
O5 Zn1 N1 C1 76.6(3) 1_665 . . .
O7 Zn1 N1 C1 -57.5(3) . . . .
O1 Zn1 N1 C1 -148.5(4) . . . .
N2 Zn1 N1 C1 -179.6(3) . . . .
O5 Zn1 N1 C12 -98.9(2) 1_665 . . .
O7 Zn1 N1 C12 127.0(2) . . . .
O1 Zn1 N1 C12 36.0(5) . . . .
N2 Zn1 N1 C12 5.0(2) . . . .
O5 Zn1 N2 C10 -87.8(3) 1_665 . . .
O7 Zn1 N2 C10 98.8(3) . . . .
O1 Zn1 N2 C10 7.0(3) . . . .
N1 Zn1 N2 C10 -179.5(3) . . . .
O5 Zn1 N2 C11 86.9(2) 1_665 . . .
O7 Zn1 N2 C11 -86.5(2) . . . .
O1 Zn1 N2 C11 -178.3(2) . . . .
N1 Zn1 N2 C11 -4.8(2) . . . .
O5 Zn1 O1 C13 -93.1(2) 1_665 . . .
O7 Zn1 O1 C13 41.0(2) . . . .
N2 Zn1 O1 C13 162.2(2) . . . .
N1 Zn1 O1 C13 131.9(4) . . . .
C12 N1 C1 C2 0.4(5) . . . .
Zn1 N1 C1 C2 -174.8(3) . . . .
N1 C1 C2 C3 -0.1(6) . . . .
C1 C2 C3 C4 -1.0(6) . . . .
C2 C3 C4 C12 1.6(5) . . . .
C2 C3 C4 C5 -178.8(4) . . . .
C3 C4 C5 C6 -179.0(4) . . . .
C12 C4 C5 C6 0.6(5) . . . .
C4 C5 C6 C7 0.2(6) . . . .
C5 C6 C7 C8 179.1(4) . . . .
C5 C6 C7 C11 -1.5(5) . . . .
C11 C7 C8 C9 -0.5(5) . . . .
C6 C7 C8 C9 178.9(3) . . . .
C7 C8 C9 C10 0.0(6) . . . .
C11 N2 C10 C9 -0.6(5) . . . .
Zn1 N2 C10 C9 174.0(3) . . . .
C8 C9 C10 N2 0.5(6) . . . .
C10 N2 C11 C7 0.1(5) . . . .
Zn1 N2 C11 C7 -175.0(2) . . . .
C10 N2 C11 C12 179.2(3) . . . .
Zn1 N2 C11 C12 4.0(4) . . . .
C8 C7 C11 N2 0.4(5) . . . .
C6 C7 C11 N2 -179.0(3) . . . .
C8 C7 C11 C12 -178.6(3) . . . .
C6 C7 C11 C12 2.0(5) . . . .
C1 N1 C12 C4 0.4(5) . . . .
Zn1 N1 C12 C4 176.4(2) . . . .
C1 N1 C12 C11 179.5(3) . . . .
Zn1 N1 C12 C11 -4.5(3) . . . .
C3 C4 C12 N1 -1.4(5) . . . .
C5 C4 C12 N1 179.0(3) . . . .
C3 C4 C12 C11 179.6(3) . . . .
C5 C4 C12 C11 -0.1(5) . . . .
N2 C11 C12 N1 0.6(4) . . . .
C7 C11 C12 N1 179.7(3) . . . .
N2 C11 C12 C4 179.7(3) . . . .
C7 C11 C12 C4 -1.2(5) . . . .
Zn1 O1 C13 O2 -11.0(5) . . . .
Zn1 O1 C13 C14 170.3(2) . . . .
O2 C13 C14 C15 175.8(3) . . . .
O1 C13 C14 C15 -5.5(5) . . . .
O2 C13 C14 C19 -5.2(5) . . . .
O1 C13 C14 C19 173.6(3) . . . .
C19 C14 C15 C16 -1.2(5) . . . .
C13 C14 C15 C16 177.9(3) . . . .
C14 C15 C16 C17 -0.7(5) . . . .
C20 O3 C17 C18 -0.4(5) . . . .
C20 O3 C17 C16 179.6(3) . . . .
C15 C16 C17 O3 -177.7(3) . . . .
C15 C16 C17 C18 2.2(5) . . . .
O3 C17 C18 C19 178.1(3) . . . .
C16 C17 C18 C19 -1.8(5) . . . .
C17 C18 C19 C14 -0.1(5) . . . .
C15 C14 C19 C18 1.6(5) . . . .
C13 C14 C19 C18 -177.5(3) . . . .
C17 O3 C20 C21 176.5(3) . . . .
O3 C20 C21 C22 -99.6(4) . . . .
O3 C20 C21 C26 82.3(4) . . . .
C26 C21 C22 C23 -0.2(7) . . . .
C20 C21 C22 C23 -178.4(5) . . . .
C21 C22 C23 C24 0.7(9) . . . .
C22 C23 C24 C25 -1.1(9) . . . .
C23 C24 C25 C26 1.0(8) . . . .
C24 C25 C26 C21 -0.5(6) . . . .
C24 C25 C26 C27 -179.3(4) . . . .
C22 C21 C26 C25 0.1(6) . . . .
C20 C21 C26 C25 178.2(3) . . . .
C22 C21 C26 C27 178.9(4) . . . .
C20 C21 C26 C27 -3.1(5) . . . .
C28 O4 C27 C26 162.7(3) . . . .
C25 C26 C27 O4 -99.3(4) . . . .
C21 C26 C27 O4 82.0(4) . . . .
C27 O4 C28 C33 -6.8(5) . . . .
C27 O4 C28 C29 174.4(3) . . . .
O4 C28 C29 C30 177.5(3) . . . .
C33 C28 C29 C30 -1.4(5) . . . .
C28 C29 C30 C31 -0.8(5) . . . .
C29 C30 C31 C32 1.8(5) . . . .
C29 C30 C31 C34 -175.2(3) . . . .
C30 C31 C32 C33 -0.6(5) . . . .
C34 C31 C32 C33 176.4(3) . . . .
O4 C28 C33 C32 -176.2(3) . . . .
C29 C28 C33 C32 2.6(5) . . . .
C31 C32 C33 C28 -1.6(6) . . . .
Zn1 O5 C34 O6 2.4(4) 1_445 . . .
Zn1 O5 C34 C31 -175.33(19) 1_445 . . .
C32 C31 C34 O6 173.5(3) . . . .
C30 C31 C34 O6 -9.6(4) . . . .
C32 C31 C34 O5 -8.8(4) . . . .
C30 C31 C34 O5 168.1(3) . . . .
